data_7062283
loop_
_publ_author_name
'Sun, Jing'
'Yan, Chen'
'Sun, Qiu'
'Han, Ying'
'Yan, Chao-Guo'

_publ_section_title
;
 Selective construction of polycyclic cyclohepta[b]indoles and
 cyclopenta[b]indoles via cycloaddition reaction of
 3-(indol-3-yl)maleimides and (indol-2-yl)methanols
;
_journal_issue 14
_journal_name_full 'New Journal of Chemistry'
_journal_page_first 6694
_journal_page_last 6699
_journal_paper_doi 10.1039/D3NJ00013C
_journal_volume 47
_journal_year 2023
_chemical_formula_moiety 'C37 H27 F N4 O3'
_chemical_formula_sum 'C37 H27 F N4 O3'
_chemical_formula_weight 594.62
_space_group_crystal_system orthorhombic
_space_group_IT_number 29
_space_group_name_Hall 'P 2c -2ac'
_space_group_name_H-M_alt 'P c a 21'
_atom_sites_solution_hydrogens geom
_audit_creation_method SHELXL-2014/7
_audit_update_record
;
2022-06-08 deposited with the CCDC.	2023-02-16 downloaded from the CCDC.
;
_cell_angle_alpha 90
_cell_angle_beta 90
_cell_angle_gamma 90
_cell_formula_units_Z 8
_cell_length_a 30.155(3)
_cell_length_b 9.1523(9)
_cell_length_c 25.150(3)
_cell_measurement_reflns_used 6274
_cell_measurement_temperature 296(2)
_cell_measurement_theta_max 19.96
_cell_measurement_theta_min 2.33
_cell_volume 6941.1(13)
_computing_structure_refinement 'SHELXL-2014/7 (Sheldrick, 2014)'
_diffrn_ambient_temperature 296(2)
_diffrn_measured_fraction_theta_full 0.999
_diffrn_measured_fraction_theta_max 0.999
_diffrn_measurement_device_type 'Bruker APEX-II CCD'
_diffrn_measurement_method '\f and \w scans'
_diffrn_radiation_type MoK\a
_diffrn_radiation_wavelength 0.71073
_diffrn_reflns_av_R_equivalents 0.1808
_diffrn_reflns_av_unetI/netI 0.1644
_diffrn_reflns_Laue_measured_fraction_full 0.999
_diffrn_reflns_Laue_measured_fraction_max 0.999
_diffrn_reflns_limit_h_max 33
_diffrn_reflns_limit_h_min -35
_diffrn_reflns_limit_k_max 9
_diffrn_reflns_limit_k_min -10
_diffrn_reflns_limit_l_max 29
_diffrn_reflns_limit_l_min -29
_diffrn_reflns_number 67793
_diffrn_reflns_point_group_measured_fraction_full 0.992
_diffrn_reflns_point_group_measured_fraction_max 0.992
_diffrn_reflns_theta_full 24.997
_diffrn_reflns_theta_max 24.997
_diffrn_reflns_theta_min 2.326
_exptl_absorpt_coefficient_mu 0.077
_exptl_absorpt_correction_T_max 0.7456
_exptl_absorpt_correction_T_min 0.6541
_exptl_absorpt_correction_type multi-scan
_exptl_absorpt_process_details sadabs
_exptl_crystal_colour colorless
_exptl_crystal_density_diffrn 1.138
_exptl_crystal_description block
_exptl_crystal_F_000 2480
_exptl_crystal_size_max 0.240
_exptl_crystal_size_mid 0.220
_exptl_crystal_size_min 0.200
_refine_diff_density_max 0.734
_refine_diff_density_min -0.363
_refine_diff_density_rms 0.074
_refine_ls_abs_structure_details
;
 Flack x determined using 1816 quotients [(I+)-(I-)]/[(I+)+(I-)]
 (Parsons, Flack and Wagner, Acta Cryst. B69 (2013) 249-259).
;
_refine_ls_abs_structure_Flack 1.6(7)
_refine_ls_extinction_coef 0.0018(8)
_refine_ls_extinction_expression Fc^*^=kFc[1+0.001xFc^2^\l^3^/sin(2\q)]^-1/4^
_refine_ls_extinction_method 'SHELXL-2014/7 (Sheldrick 2014'
_refine_ls_goodness_of_fit_ref 0.958
_refine_ls_hydrogen_treatment constr
_refine_ls_matrix_type full
_refine_ls_number_parameters 816
_refine_ls_number_reflns 12103
_refine_ls_number_restraints 213
_refine_ls_restrained_S_all 0.966
_refine_ls_R_factor_all 0.2335
_refine_ls_R_factor_gt 0.1035
_refine_ls_shift/su_max 0.001
_refine_ls_shift/su_mean 0.000
_refine_ls_structure_factor_coef Fsqd
_refine_ls_weighting_details 'w=1/[\s^2^(Fo^2^)+(0.1766P)^2^] where P=(Fo^2^+2Fc^2^)/3'
_refine_ls_weighting_scheme calc
_refine_ls_wR_factor_gt 0.2609
_refine_ls_wR_factor_ref 0.3010
_reflns_Friedel_coverage 0.937
_reflns_Friedel_fraction_full 0.985
_reflns_Friedel_fraction_max 0.985
_reflns_number_gt 5457
_reflns_number_total 12103
_reflns_threshold_expression 'I > 2\s(I)'
_cod_data_source_file d3nj00013c2.cif
_cod_data_source_block 5j
_cod_depositor_comments 'Adding full bibliography for 7062276--7062283.cif.'
_cod_original_cell_volume 6941.2(12)
_cod_database_code 7062283
_shelx_shelxl_version_number 2014/7
_shelx_space_group_comment
;
The symmetry employed for this shelxl refinement is uniquely defined
by the following loop, which should always be used as a source of
symmetry information in preference to the above space-group names.
They are only intended as comments.
;
_shelx_estimated_absorpt_t_min 0.982
_shelx_estimated_absorpt_t_max 0.985

loop_
_space_group_symop_operation_xyz
'x, y, z'
'-x, -y, z+1/2'
'-x+1/2, y, z+1/2'
'x+1/2, -y, z'

loop_
_atom_site_label
_atom_site_type_symbol
_atom_site_fract_x
_atom_site_fract_y
_atom_site_fract_z
_atom_site_U_iso_or_equiv
_atom_site_adp_type
_atom_site_occupancy
_atom_site_site_symmetry_order
_atom_site_calc_flag
_atom_site_refinement_flags_posn
_atom_site_refinement_flags_adp
_atom_site_refinement_flags_occupancy
_atom_site_disorder_assembly
_atom_site_disorder_group
C1 C 0.5208(5) -0.092(3) 0.3142(7) 0.157(6) Uani 1 1 d . U . . .
H1A H 0.5161 -0.1899 0.3021 0.235 Uiso 1 1 calc R U . . .
H1B H 0.5123 -0.0243 0.2868 0.235 Uiso 1 1 calc R U . . .
H1C H 0.5031 -0.0743 0.3454 0.235 Uiso 1 1 calc R U . . .
C2 C 0.6034(3) -0.096(2) 0.2929(4) 0.111(3) Uani 1 1 d D U . . .
C3 C 0.6034(4) -0.121(2) 0.2382(4) 0.115(3) Uani 1 1 d D U . . .
H3 H 0.5770 -0.1412 0.2205 0.138 Uiso 1 1 calc R U . . .
C4 C 0.6429(4) -0.117(2) 0.2109(4) 0.113(3) Uani 1 1 d D U . . .
H4 H 0.6439 -0.1447 0.1753 0.136 Uiso 1 1 calc R U . . .
C5 C 0.6814(4) -0.072(2) 0.2364(4) 0.110(3) Uani 1 1 d D U . . .
H5 H 0.7079 -0.0679 0.2177 0.132 Uiso 1 1 calc R U . . .
C6 C 0.6805(3) -0.031(2) 0.2895(4) 0.102(3) Uani 1 1 d D U . . .
H6 H 0.7059 0.0042 0.3059 0.122 Uiso 1 1 calc R U . . .
C7 C 0.6412(3) -0.045(2) 0.3179(4) 0.097(3) Uani 1 1 d D U . . .
C8 C 0.6277(4) -0.003(2) 0.3718(5) 0.093(3) Uani 1 1 d . U . . .
C9 C 0.5849(4) -0.028(2) 0.3751(5) 0.106(3) Uani 1 1 d . U . . .
H9 H 0.5684 -0.0185 0.4061 0.127 Uiso 1 1 calc R U . . .
C10 C 0.6300(4) 0.0909(14) 0.4628(5) 0.064(3) Uani 1 1 d . . . . .
C11 C 0.6573(4) 0.0623(12) 0.4141(4) 0.049(3) Uani 1 1 d . . . . .
C12 C 0.6949(3) -0.0424(11) 0.4357(4) 0.045(3) Uani 1 1 d . . . . .
H12 H 0.6986 -0.1265 0.4120 0.054 Uiso 1 1 calc R U . . .
C13 C 0.6792(4) -0.0901(13) 0.4881(5) 0.059(3) Uani 1 1 d . . . . .
C14 C 0.6220(4) -0.0015(14) 0.5572(5) 0.074(4) Uani 1 1 d . . . . .
H14A H 0.6228 -0.0978 0.5722 0.110 Uiso 1 1 calc R U . . .
H14B H 0.5918 0.0303 0.5541 0.110 Uiso 1 1 calc R U . . .
H14C H 0.6380 0.0647 0.5798 0.110 Uiso 1 1 calc R U . . .
C15 C 0.7129(6) 0.3969(14) 0.3662(5) 0.066(4) Uani 1 1 d . . . . .
C16 C 0.7185(8) 0.5315(16) 0.3445(6) 0.098(6) Uani 1 1 d . . . . .
H16 H 0.6951 0.5841 0.3298 0.117 Uiso 1 1 calc R U . . .
C17 C 0.7602(12) 0.5835(18) 0.3457(6) 0.128(10) Uani 1 1 d . . . . .
H17 H 0.7649 0.6754 0.3310 0.154 Uiso 1 1 calc R U . . .
C18 C 0.7972(7) 0.512(2) 0.3669(7) 0.106(6) Uani 1 1 d . . . . .
H18 H 0.8248 0.5577 0.3669 0.127 Uiso 1 1 calc R U . . .
C19 C 0.7923(5) 0.3756(15) 0.3876(5) 0.076(4) Uani 1 1 d . . . . .
H19 H 0.8161 0.3206 0.4000 0.091 Uiso 1 1 calc R U . . .
C20 C 0.7451(6) 0.3208(12) 0.3888(5) 0.077(4) Uani 1 1 d . . . . .
C21 C 0.7274(4) 0.1836(12) 0.4098(5) 0.057(3) Uani 1 1 d . . . . .
C22 C 0.6827(4) 0.1922(14) 0.3966(4) 0.059(3) Uani 1 1 d . . . . .
C23 C 0.8908(3) 0.0616(13) 0.4046(4) 0.077(4) Uani 1 1 d D . . . .
H23 H 0.8676 0.0694 0.3802 0.092 Uiso 1 1 calc R U . . .
C24 C 0.9257(4) 0.1603(12) 0.4017(5) 0.070(4) Uani 1 1 d D . . . .
H24 H 0.9253 0.2353 0.3768 0.084 Uiso 1 1 calc R U . . .
C25 C 0.9610(4) 0.1455(16) 0.4365(6) 0.102(6) Uani 1 1 d D . . . .
H25 H 0.9850 0.2093 0.4349 0.122 Uiso 1 1 calc R U . . .
C26 C 0.9600(4) 0.0341(17) 0.4737(6) 0.099(5) Uani 1 1 d D . . . .
H26 H 0.9833 0.0252 0.4977 0.119 Uiso 1 1 calc R U . . .
C27 C 0.9254(4) -0.0643(15) 0.4761(5) 0.088(5) Uani 1 1 d D . . . .
H27 H 0.9262 -0.1412 0.5002 0.106 Uiso 1 1 calc R U . . .
C28 C 0.8892(3) -0.0479(12) 0.4423(5) 0.067(4) Uani 1 1 d D . . . .
C29 C 0.8478(4) -0.1489(14) 0.4445(6) 0.072(4) Uani 1 1 d . . . . .
H29A H 0.8459 -0.2042 0.4117 0.086 Uiso 1 1 calc R U . . .
H29B H 0.8513 -0.2179 0.4735 0.086 Uiso 1 1 calc R U . . .
C30 C 0.7779(4) -0.0394(12) 0.4140(6) 0.057(3) Uani 1 1 d . . . . .
C31 C 0.7394(3) 0.0451(11) 0.4404(4) 0.046(3) Uani 1 1 d . . . . .
C32 C 0.7567(4) 0.0725(13) 0.4962(5) 0.054(2) Uani 1 1 d . U . . .
C33 C 0.7395(4) 0.1558(13) 0.5367(5) 0.063(2) Uani 1 1 d . U . . .
H33 H 0.7127 0.2051 0.5335 0.076 Uiso 1 1 calc R U . . .
C34 C 0.7657(4) 0.1615(15) 0.5846(5) 0.075(3) Uani 1 1 d . U . . .
C35 C 0.8036(5) 0.0848(14) 0.5887(6) 0.077(4) Uani 1 1 d . U . . .
H35 H 0.8188 0.0874 0.6209 0.092 Uiso 1 1 calc R U . . .
C36 C 0.8213(4) 0.0019(13) 0.5475(5) 0.062(3) Uani 1 1 d . U . . .
H36 H 0.8481 -0.0480 0.5506 0.074 Uiso 1 1 calc R U . . .
C37 C 0.7966(4) -0.0003(13) 0.5025(5) 0.055(2) Uani 1 1 d . U . . .
C38 C 0.7865(5) 0.804(2) 0.1817(7) 0.129(7) Uani 1 1 d . . . . .
H38A H 0.7861 0.8920 0.1608 0.194 Uiso 1 1 calc R U . . .
H38B H 0.7827 0.8287 0.2186 0.194 Uiso 1 1 calc R U . . .
H38C H 0.7629 0.7411 0.1706 0.194 Uiso 1 1 calc R U . . .
C39 C 0.8656(3) 0.7216(13) 0.2121(4) 0.065(3) Uani 1 1 d D . . . .
C40 C 0.8698(4) 0.7894(13) 0.2609(4) 0.075(4) Uani 1 1 d D . . . .
H40 H 0.8470 0.8461 0.2747 0.090 Uiso 1 1 calc R U . . .
C41 C 0.9091(4) 0.7709(14) 0.2888(4) 0.081(4) Uani 1 1 d D . . . .
H41 H 0.9124 0.8131 0.3222 0.097 Uiso 1 1 calc R U . . .
C42 C 0.9434(4) 0.6902(15) 0.2672(4) 0.084(4) Uani 1 1 d D . . . .
H42 H 0.9696 0.6790 0.2862 0.101 Uiso 1 1 calc R U . . .
C43 C 0.9392(3) 0.6257(13) 0.2175(4) 0.068(4) Uani 1 1 d D . . . .
H43 H 0.9622 0.5696 0.2036 0.082 Uiso 1 1 calc R U . . .
C44 C 0.9002(3) 0.6460(11) 0.1889(3) 0.054(3) Uani 1 1 d D . . . .
C45 C 0.8846(3) 0.6001(12) 0.1370(4) 0.048(3) Uani 1 1 d . . . . .
C46 C 0.8424(4) 0.6508(13) 0.1321(5) 0.067(3) Uani 1 1 d . . . . .
H46 H 0.8243 0.6339 0.1028 0.080 Uiso 1 1 calc R U . . .
C47 C 0.8809(4) 0.4827(12) 0.0478(4) 0.045(3) Uani 1 1 d . . . . .
C48 C 0.9105(3) 0.5150(11) 0.0964(4) 0.040(3) Uani 1 1 d . . . . .
C49 C 0.9503(3) 0.6028(11) 0.0688(4) 0.046(3) Uani 1 1 d . . . . .
H49 H 0.9573 0.6906 0.0895 0.055 Uiso 1 1 calc R U . . .
C50 C 0.9321(4) 0.6437(13) 0.0174(5) 0.055(3) Uani 1 1 d . . . . .
C51 C 0.8731(5) 0.5578(17) -0.0439(5) 0.086(4) Uani 1 1 d . . . . .
H51A H 0.8835 0.4747 -0.0636 0.130 Uiso 1 1 calc R U . . .
H51B H 0.8798 0.6456 -0.0633 0.130 Uiso 1 1 calc R U . . .
H51C H 0.8416 0.5503 -0.0389 0.130 Uiso 1 1 calc R U . . .
C52 C 0.9569(4) 0.1621(11) 0.1438(4) 0.055(3) Uani 1 1 d . . . . .
C53 C 0.9578(4) 0.0239(13) 0.1657(5) 0.068(4) Uani 1 1 d . . . . .
H53 H 0.9336 -0.0154 0.1836 0.081 Uiso 1 1 calc R U . . .
C54 C 0.9987(6) -0.0555(16) 0.1593(6) 0.087(5) Uani 1 1 d . . . . .
H54 H 1.0017 -0.1492 0.1731 0.105 Uiso 1 1 calc R U . . .
C55 C 1.0338(5) 0.0099(16) 0.1321(6) 0.073(4) Uani 1 1 d . . . . .
H55 H 1.0596 -0.0440 0.1272 0.088 Uiso 1 1 calc R U . . .
C56 C 1.0323(4) 0.1542(12) 0.1113(4) 0.056(3) Uani 1 1 d . . . . .
H56 H 1.0569 0.1967 0.0953 0.067 Uiso 1 1 calc R U . . .
C57 C 0.9932(4) 0.2276(11) 0.1161(4) 0.048(3) Uani 1 1 d . . . . .
C58 C 0.9759(4) 0.3643(12) 0.0991(4) 0.050(3) Uani 1 1 d . . . . .
C59 C 0.9336(4) 0.3793(11) 0.1139(4) 0.046(3) Uani 1 1 d . . . . .
C60 C 1.1460(4) 0.4482(14) 0.0949(6) 0.073(4) Uani 1 1 d . . . . .
H60 H 1.1216 0.4341 0.1169 0.088 Uiso 1 1 calc R U . . .
C61 C 1.1836(6) 0.354(2) 0.0992(7) 0.107(5) Uani 1 1 d . . . . .
H61 H 1.1859 0.2841 0.1258 0.128 Uiso 1 1 calc R U . . .
C62 C 1.2146(6) 0.3729(14) 0.0633(8) 0.089(5) Uani 1 1 d . . . . .
H62 H 1.2396 0.3135 0.0655 0.107 Uiso 1 1 calc R U . . .
C63 C 1.2133(4) 0.4690(17) 0.0242(6) 0.076(4) Uani 1 1 d . . . . .
H63 H 1.2347 0.4700 -0.0025 0.091 Uiso 1 1 calc R U . . .
C64 C 1.1793(4) 0.5669(16) 0.0247(6) 0.077(4) Uani 1 1 d . . . . .
H64 H 1.1792 0.6431 0.0003 0.092 Uiso 1 1 calc R U . . .
C65 C 1.1459(4) 0.5559(13) 0.0594(5) 0.066(4) Uani 1 1 d . . . . .
C66 C 1.1060(3) 0.6621(12) 0.0569(5) 0.057(3) Uani 1 1 d . . . . .
H66A H 1.1048 0.7186 0.0895 0.068 Uiso 1 1 calc R U . . .
H66B H 1.1102 0.7297 0.0276 0.068 Uiso 1 1 calc R U . . .
C67 C 1.0331(3) 0.5792(11) 0.0897(5) 0.044(3) Uani 1 1 d . . . . .
C68 C 0.9917(3) 0.4969(11) 0.0677(4) 0.037(2) Uani 1 1 d . . . . .
C69 C 1.0088(4) 0.4574(12) 0.0110(5) 0.0550(14) Uani 1 1 d . U . . .
C70 C 0.9893(4) 0.3740(12) -0.0284(4) 0.0557(14) Uani 1 1 d . U . . .
H70 H 0.9613 0.3338 -0.0234 0.067 Uiso 1 1 calc R U . . .
C71 C 1.0117(4) 0.3513(13) -0.0748(5) 0.0563(14) Uani 1 1 d . U . . .
C72 C 1.0552(4) 0.4129(12) -0.0831(5) 0.0567(14) Uani 1 1 d . U . . .
H72 H 1.0698 0.3974 -0.1151 0.068 Uiso 1 1 calc R U . . .
C73 C 1.0754(4) 0.4955(13) -0.0434(4) 0.0563(14) Uani 1 1 d . U . . .
H73 H 1.1034 0.5362 -0.0480 0.068 Uiso 1 1 calc R U . . .
C74 C 1.0504(4) 0.5144(12) 0.0053(5) 0.0553(14) Uani 1 1 d . U . . .
F1 F 0.7485(3) 0.2394(11) 0.6251(3) 0.120(3) Uani 1 1 d . . . . .
F2 F 0.9940(3) 0.2776(10) -0.1151(3) 0.100(3) Uani 1 1 d . . . . .
N1 N 0.5677(4) -0.0711(18) 0.3271(4) 0.118(3) Uani 1 1 d . U . . .
N2 N 0.6430(3) -0.0037(10) 0.5034(3) 0.052(2) Uani 1 1 d . . . . .
N3 N 0.6749(4) 0.3149(10) 0.3711(4) 0.064(3) Uani 1 1 d . . . . .
H3A H 0.6494 0.3406 0.3590 0.077 Uiso 1 1 calc R U . . .
N4 N 0.8086(3) -0.0710(10) 0.4517(4) 0.052(2) Uani 1 1 d . . . . .
N5 N 0.8305(3) 0.7272(13) 0.1743(4) 0.077(3) Uani 1 1 d . . . . .
N6 N 0.8946(3) 0.5620(10) 0.0069(4) 0.053(2) Uani 1 1 d . . . . .
N7 N 0.9205(3) 0.2568(11) 0.1424(4) 0.065(3) Uani 1 1 d . . . . .
H7 H 0.8949 0.2419 0.1566 0.078 Uiso 1 1 calc R U . . .
N8 N 1.0640(3) 0.5849(9) 0.0498(4) 0.052(2) Uani 1 1 d . . . . .
O1 O 0.6018(3) 0.1837(11) 0.4675(3) 0.080(3) Uani 1 1 d . . . . .
O2 O 0.6943(3) -0.1863(9) 0.5177(3) 0.070(2) Uani 1 1 d . . . . .
O3 O 0.7809(3) -0.0728(9) 0.3672(4) 0.071(2) Uani 1 1 d . . . . .
O4 O 0.8492(3) 0.3992(9) 0.0468(3) 0.067(2) Uani 1 1 d . . . . .
O5 O 0.9490(3) 0.7412(10) -0.0128(4) 0.077(3) Uani 1 1 d . . . . .
O6 O 1.0368(2) 0.6211(9) 0.1344(3) 0.063(2) Uani 1 1 d . . . . .

loop_
_atom_site_aniso_label
_atom_site_aniso_U_11
_atom_site_aniso_U_22
_atom_site_aniso_U_33
_atom_site_aniso_U_23
_atom_site_aniso_U_13
_atom_site_aniso_U_12
C1 0.082(7) 0.292(14) 0.096(10) -0.020(11) -0.024(7) -0.053(11)
C2 0.079(5) 0.206(7) 0.048(4) -0.015(5) -0.010(4) -0.024(5)
C3 0.090(6) 0.204(8) 0.050(5) -0.011(6) -0.007(4) -0.017(6)
C4 0.088(6) 0.195(8) 0.057(5) -0.021(6) 0.003(4) 0.003(7)
C5 0.079(6) 0.196(8) 0.054(5) -0.018(6) 0.017(5) 0.001(6)
C6 0.067(5) 0.191(8) 0.048(5) -0.016(6) 0.014(4) -0.004(6)
C7 0.062(5) 0.186(7) 0.044(4) -0.012(5) 0.004(4) -0.023(5)
C8 0.059(5) 0.180(7) 0.039(4) -0.012(5) 0.003(4) -0.030(6)
C9 0.069(5) 0.204(8) 0.045(5) -0.014(6) -0.001(4) -0.043(6)
C10 0.049(8) 0.065(8) 0.077(10) 0.013(7) -0.012(7) 0.015(7)
C11 0.054(7) 0.057(7) 0.035(6) 0.002(6) 0.003(6) -0.018(6)
C12 0.058(7) 0.043(6) 0.033(6) -0.008(5) 0.000(5) -0.005(6)
C13 0.062(8) 0.040(7) 0.074(9) -0.007(7) 0.019(7) -0.016(6)
C14 0.081(9) 0.069(8) 0.071(9) -0.002(7) 0.048(8) -0.015(7)
C15 0.105(11) 0.050(8) 0.042(7) 0.003(6) -0.003(8) 0.023(9)
C16 0.185(19) 0.045(9) 0.062(10) 0.001(7) 0.043(11) -0.018(11)
C17 0.30(3) 0.054(10) 0.032(9) 0.008(7) -0.003(14) -0.038(17)
C18 0.164(18) 0.096(13) 0.057(10) -0.018(10) 0.026(11) -0.091(13)
C19 0.090(10) 0.069(9) 0.069(9) -0.012(7) -0.002(8) -0.039(8)
C20 0.154(14) 0.034(7) 0.043(7) -0.021(6) 0.010(9) -0.026(9)
C21 0.058(8) 0.057(8) 0.056(7) 0.013(6) 0.004(6) -0.008(6)
C22 0.066(9) 0.067(9) 0.044(7) -0.012(6) 0.004(6) 0.011(7)
C23 0.079(11) 0.079(10) 0.072(9) -0.008(8) 0.019(7) 0.021(9)
C24 0.049(8) 0.064(8) 0.097(10) -0.004(7) 0.011(8) -0.016(7)
C25 0.071(12) 0.108(14) 0.127(15) -0.048(12) 0.041(11) -0.031(10)
C26 0.063(11) 0.113(13) 0.121(15) -0.024(11) -0.014(10) 0.001(10)
C27 0.059(9) 0.118(13) 0.087(11) -0.011(9) 0.006(8) 0.020(10)
C28 0.064(9) 0.065(9) 0.073(9) -0.027(8) 0.007(8) 0.000(7)
C29 0.074(10) 0.064(8) 0.077(9) 0.019(7) -0.008(7) -0.008(8)
C30 0.041(8) 0.053(7) 0.078(10) 0.002(7) 0.008(7) -0.019(6)
C31 0.038(7) 0.057(7) 0.043(7) -0.026(6) 0.011(5) -0.008(5)
C32 0.045(5) 0.062(5) 0.055(5) -0.006(4) 0.003(4) -0.009(4)
C33 0.054(5) 0.075(5) 0.061(5) -0.015(5) 0.002(4) -0.012(5)
C34 0.071(6) 0.083(7) 0.070(6) -0.010(6) -0.004(5) -0.014(5)
C35 0.078(9) 0.079(9) 0.073(8) -0.004(6) -0.016(7) -0.009(6)
C36 0.052(6) 0.071(6) 0.063(6) 0.006(5) -0.013(4) -0.012(5)
C37 0.045(5) 0.061(5) 0.058(5) 0.003(4) -0.008(4) -0.012(4)
C38 0.067(10) 0.23(2) 0.095(12) -0.046(13) -0.004(8) 0.058(12)
C39 0.054(8) 0.078(8) 0.063(8) -0.012(7) -0.013(7) 0.016(7)
C40 0.099(11) 0.095(10) 0.031(7) -0.004(7) -0.002(7) 0.029(8)
C41 0.087(10) 0.103(11) 0.051(8) 0.000(8) -0.006(8) -0.005(9)
C42 0.081(10) 0.122(12) 0.049(9) -0.004(8) 0.003(7) 0.017(9)
C43 0.059(8) 0.108(11) 0.039(7) -0.020(7) -0.005(6) 0.003(7)
C44 0.042(7) 0.057(7) 0.063(8) -0.002(6) 0.014(6) -0.001(6)
C45 0.024(6) 0.072(7) 0.048(7) 0.004(6) 0.006(5) 0.018(5)
C46 0.061(8) 0.076(8) 0.063(8) -0.034(7) -0.007(7) 0.013(7)
C47 0.042(7) 0.051(7) 0.041(7) 0.013(6) -0.002(6) 0.010(6)
C48 0.046(7) 0.043(6) 0.032(6) -0.006(5) -0.002(5) 0.016(5)
C49 0.043(7) 0.038(6) 0.055(7) -0.018(5) 0.009(5) -0.002(5)
C50 0.066(9) 0.054(7) 0.044(7) 0.007(6) 0.012(6) 0.021(7)
C51 0.100(11) 0.100(11) 0.059(9) -0.007(8) -0.012(8) 0.000(9)
C52 0.086(9) 0.029(6) 0.050(7) 0.008(6) -0.021(6) 0.016(6)
C53 0.071(9) 0.054(8) 0.079(10) 0.022(7) -0.001(7) -0.014(7)
C54 0.106(12) 0.073(10) 0.083(11) -0.012(8) -0.032(10) 0.023(10)
C55 0.053(9) 0.087(10) 0.080(10) -0.019(8) -0.006(7) 0.016(8)
C56 0.072(9) 0.047(7) 0.049(7) -0.004(6) -0.002(6) 0.023(6)
C57 0.054(7) 0.042(7) 0.047(7) -0.002(5) 0.001(6) -0.001(6)
C58 0.061(8) 0.053(7) 0.035(6) -0.002(5) -0.001(6) 0.020(6)
C59 0.056(8) 0.044(7) 0.036(6) -0.003(5) 0.012(5) -0.020(6)
C60 0.051(8) 0.066(8) 0.103(11) 0.029(8) 0.024(7) 0.005(7)
C61 0.094(13) 0.128(15) 0.099(13) 0.028(11) 0.009(11) 0.026(12)
C62 0.093(12) 0.041(8) 0.134(15) -0.018(9) -0.009(11) 0.036(8)
C63 0.058(9) 0.088(10) 0.082(10) 0.007(9) 0.019(8) -0.016(8)
C64 0.041(8) 0.098(10) 0.092(10) 0.026(8) 0.032(8) 0.008(8)
C65 0.063(9) 0.057(8) 0.078(9) 0.019(7) -0.007(7) -0.016(7)
C66 0.033(7) 0.047(6) 0.090(9) -0.031(6) 0.005(6) -0.008(6)
C67 0.032(6) 0.054(7) 0.046(8) -0.008(6) 0.015(6) -0.001(5)
C68 0.031(6) 0.046(6) 0.034(6) 0.004(5) 0.010(5) 0.001(5)
C69 0.050(3) 0.062(3) 0.053(3) 0.004(3) 0.012(2) 0.004(3)
C70 0.051(3) 0.062(3) 0.054(3) 0.003(3) 0.012(2) 0.003(3)
C71 0.052(3) 0.063(3) 0.054(3) 0.003(3) 0.012(2) 0.003(3)
C72 0.052(3) 0.064(3) 0.054(3) 0.003(3) 0.013(2) 0.004(3)
C73 0.052(3) 0.063(3) 0.054(3) 0.003(3) 0.012(2) 0.003(3)
C74 0.051(3) 0.062(3) 0.054(3) 0.003(3) 0.012(2) 0.004(3)
F1 0.117(6) 0.185(9) 0.060(5) -0.059(6) 0.024(5) -0.012(7)
F2 0.098(6) 0.137(7) 0.065(5) -0.056(5) 0.014(4) -0.028(5)
N1 0.076(5) 0.225(7) 0.053(4) -0.016(5) -0.007(4) -0.045(6)
N2 0.057(6) 0.064(6) 0.034(5) 0.002(5) 0.008(5) -0.007(5)
N3 0.100(9) 0.042(6) 0.050(6) 0.014(5) -0.013(6) 0.019(6)
N4 0.031(5) 0.054(6) 0.072(7) -0.001(5) -0.007(5) 0.011(5)
N5 0.056(7) 0.102(8) 0.073(8) -0.016(7) 0.006(6) 0.043(6)
N6 0.042(6) 0.066(6) 0.052(7) -0.004(5) -0.006(5) 0.006(5)
N7 0.070(7) 0.074(7) 0.050(6) -0.009(6) 0.004(5) 0.012(6)
N8 0.050(6) 0.052(6) 0.055(6) -0.005(5) -0.011(5) 0.003(5)
O1 0.067(6) 0.094(7) 0.080(6) 0.002(5) 0.016(5) 0.017(6)
O2 0.074(6) 0.061(5) 0.074(6) 0.024(5) -0.013(5) 0.013(4)
O3 0.072(6) 0.083(6) 0.058(6) -0.023(5) 0.020(5) 0.010(4)
O4 0.050(5) 0.073(6) 0.080(6) -0.008(5) 0.002(4) -0.017(5)
O5 0.071(6) 0.084(6) 0.078(6) 0.033(5) 0.004(5) 0.011(5)
O6 0.052(5) 0.085(6) 0.053(5) -0.024(5) 0.004(4) -0.008(4)

loop_
_atom_type_symbol
_atom_type_description
_atom_type_scat_dispersion_real
_atom_type_scat_dispersion_imag
_atom_type_scat_source
C C 0.0033 0.0016 'International Tables Vol C Tables 4.2.6.8 and 6.1.1.4'
H H 0.0000 0.0000 'International Tables Vol C Tables 4.2.6.8 and 6.1.1.4'
N N 0.0061 0.0033 'International Tables Vol C Tables 4.2.6.8 and 6.1.1.4'
O O 0.0106 0.0060 'International Tables Vol C Tables 4.2.6.8 and 6.1.1.4'
F F 0.0171 0.0103 'International Tables Vol C Tables 4.2.6.8 and 6.1.1.4'

loop_
_geom_angle_atom_site_label_1
_geom_angle_atom_site_label_2
_geom_angle_atom_site_label_3
_geom_angle
_geom_angle_site_symmetry_1
_geom_angle_site_symmetry_3
_geom_angle_publ_flag
N1 C1 H1A 109.5 . . ?
N1 C1 H1B 109.5 . . ?
H1A C1 H1B 109.5 . . ?
N1 C1 H1C 109.5 . . ?
H1A C1 H1C 109.5 . . ?
H1B C1 H1C 109.5 . . ?
C7 C2 C3 120.5(8) . . ?
C7 C2 N1 107.5(9) . . ?
C3 C2 N1 129.3(10) . . ?
C4 C3 C2 119.1(8) . . ?
C4 C3 H3 120.5 . . ?
C2 C3 H3 120.5 . . ?
C3 C4 C5 120.0(8) . . ?
C3 C4 H4 120.0 . . ?
C5 C4 H4 120.0 . . ?
C6 C5 C4 120.7(7) . . ?
C6 C5 H5 119.7 . . ?
C4 C5 H5 119.7 . . ?
C5 C6 C7 119.2(7) . . ?
C5 C6 H6 120.4 . . ?
C7 C6 H6 120.4 . . ?
C2 C7 C6 119.9(7) . . ?
C2 C7 C8 106.2(8) . . ?
C6 C7 C8 133.7(9) . . ?
C9 C8 C7 106.8(11) . . ?
C9 C8 C11 127.1(12) . . ?
C7 C8 C11 126.1(10) . . ?
C8 C9 N1 111.4(12) . . ?
C8 C9 H9 124.3 . . ?
N1 C9 H9 124.3 . . ?
O1 C10 N2 124.2(12) . . ?
O1 C10 C11 126.1(11) . . ?
N2 C10 C11 109.6(10) . . ?
C22 C11 C10 112.7(9) . . ?
C22 C11 C8 114.6(10) . . ?
C10 C11 C8 108.7(9) . . ?
C22 C11 C12 102.5(9) . . ?
C10 C11 C12 102.7(9) . . ?
C8 C11 C12 115.1(10) . . ?
C13 C12 C31 111.1(9) . . ?
C13 C12 C11 104.9(9) . . ?
C31 C12 C11 109.3(8) . . ?
C13 C12 H12 110.5 . . ?
C31 C12 H12 110.5 . . ?
C11 C12 H12 110.5 . . ?
O2 C13 N2 121.5(11) . . ?
O2 C13 C12 129.1(11) . . ?
N2 C13 C12 109.3(11) . . ?
N2 C14 H14A 109.5 . . ?
N2 C14 H14B 109.5 . . ?
H14A C14 H14B 109.5 . . ?
N2 C14 H14C 109.5 . . ?
H14A C14 H14C 109.5 . . ?
H14B C14 H14C 109.5 . . ?
C20 C15 C16 124.0(17) . . ?
C20 C15 N3 106.7(12) . . ?
C16 C15 N3 129.4(16) . . ?
C17 C16 C15 115.3(19) . . ?
C17 C16 H16 122.3 . . ?
C15 C16 H16 122.3 . . ?
C16 C17 C18 126.2(16) . . ?
C16 C17 H17 116.9 . . ?
C18 C17 H17 116.9 . . ?
C19 C18 C17 119.2(16) . . ?
C19 C18 H18 120.4 . . ?
C17 C18 H18 120.4 . . ?
C18 C19 C20 114.5(15) . . ?
C18 C19 H19 122.7 . . ?
C20 C19 H19 122.7 . . ?
C15 C20 C21 109.7(14) . . ?
C15 C20 C19 120.6(13) . . ?
C21 C20 C19 129.6(14) . . ?
C22 C21 C20 102.7(11) . . ?
C22 C21 C31 113.4(10) . . ?
C20 C21 C31 143.8(12) . . ?
N3 C22 C21 109.7(11) . . ?
N3 C22 C11 137.6(12) . . ?
C21 C22 C11 112.7(10) . . ?
C28 C23 C24 122.2(8) . . ?
C28 C23 H23 118.9 . . ?
C24 C23 H23 118.9 . . ?
C25 C24 C23 119.1(7) . . ?
C25 C24 H24 120.4 . . ?
C23 C24 H24 120.4 . . ?
C26 C25 C24 118.8(8) . . ?
C26 C25 H25 120.6 . . ?
C24 C25 H25 120.6 . . ?
C27 C26 C25 121.8(8) . . ?
C27 C26 H26 119.1 . . ?
C25 C26 H26 119.1 . . ?
C26 C27 C28 119.8(8) . . ?
C26 C27 H27 120.1 . . ?
C28 C27 H27 120.1 . . ?
C23 C28 C27 118.2(7) . . ?
C23 C28 C29 118.9(10) . . ?
C27 C28 C29 122.9(10) . . ?
N4 C29 C28 112.4(10) . . ?
N4 C29 H29A 109.1 . . ?
C28 C29 H29A 109.1 . . ?
N4 C29 H29B 109.1 . . ?
C28 C29 H29B 109.1 . . ?
H29A C29 H29B 107.8 . . ?
O3 C30 N4 124.8(11) . . ?
O3 C30 C31 126.6(11) . . ?
N4 C30 C31 108.6(11) . . ?
C32 C31 C21 114.2(9) . . ?
C32 C31 C30 102.8(9) . . ?
C21 C31 C30 112.1(9) . . ?
C32 C31 C12 116.7(9) . . ?
C21 C31 C12 100.5(8) . . ?
C30 C31 C12 110.8(8) . . ?
C33 C32 C37 120.7(11) . . ?
C33 C32 C31 130.3(10) . . ?
C37 C32 C31 109.0(10) . . ?
C32 C33 C34 115.6(11) . . ?
C32 C33 H33 122.2 . . ?
C34 C33 H33 122.2 . . ?
C35 C34 F1 123.0(12) . . ?
C35 C34 C33 120.8(13) . . ?
F1 C34 C33 116.1(12) . . ?
C34 C35 C36 123.6(13) . . ?
C34 C35 H35 118.2 . . ?
C36 C35 H35 118.2 . . ?
C37 C36 C35 114.8(12) . . ?
C37 C36 H36 122.6 . . ?
C35 C36 H36 122.6 . . ?
C36 C37 C32 124.5(12) . . ?
C36 C37 N4 126.4(11) . . ?
C32 C37 N4 109.0(10) . . ?
N5 C38 H38A 109.5 . . ?
N5 C38 H38B 109.5 . . ?
H38A C38 H38B 109.5 . . ?
N5 C38 H38C 109.5 . . ?
H38A C38 H38C 109.5 . . ?
H38B C38 H38C 109.5 . . ?
C40 C39 C44 121.9(7) . . ?
C40 C39 N5 130.3(8) . . ?
C44 C39 N5 107.3(8) . . ?
C39 C40 C41 118.3(7) . . ?
C39 C40 H40 120.8 . . ?
C41 C40 H40 120.8 . . ?
C42 C41 C40 120.3(7) . . ?
C42 C41 H41 119.8 . . ?
C40 C41 H41 119.8 . . ?
C41 C42 C43 121.0(7) . . ?
C41 C42 H42 119.5 . . ?
C43 C42 H42 119.5 . . ?
C42 C43 C44 119.0(7) . . ?
C42 C43 H43 120.5 . . ?
C44 C43 H43 120.5 . . ?
C39 C44 C43 119.2(7) . . ?
C39 C44 C45 106.2(7) . . ?
C43 C44 C45 134.5(8) . . ?
C46 C45 C44 106.6(9) . . ?
C46 C45 C48 126.9(10) . . ?
C44 C45 C48 126.4(9) . . ?
N5 C46 C45 111.2(11) . . ?
N5 C46 H46 124.4 . . ?
C45 C46 H46 124.4 . . ?
O4 C47 N6 124.7(11) . . ?
O4 C47 C48 126.0(10) . . ?
N6 C47 C48 109.3(10) . . ?
C59 C48 C45 118.3(9) . . ?
C59 C48 C47 110.2(8) . . ?
C45 C48 C47 109.8(8) . . ?
C59 C48 C49 101.2(8) . . ?
C45 C48 C49 115.0(8) . . ?
C47 C48 C49 100.7(8) . . ?
C50 C49 C68 116.2(8) . . ?
C50 C49 C48 103.3(9) . . ?
C68 C49 C48 106.9(8) . . ?
C50 C49 H49 110.0 . . ?
C68 C49 H49 110.0 . . ?
C48 C49 H49 110.0 . . ?
O5 C50 N6 126.3(11) . . ?
O5 C50 C49 123.8(12) . . ?
N6 C50 C49 109.9(10) . . ?
N6 C51 H51A 109.5 . . ?
N6 C51 H51B 109.5 . . ?
H51A C51 H51B 109.5 . . ?
N6 C51 H51C 109.5 . . ?
H51A C51 H51C 109.5 . . ?
H51B C51 H51C 109.5 . . ?
C53 C52 N7 126.3(12) . . ?
C53 C52 C57 124.3(11) . . ?
N7 C52 C57 109.3(9) . . ?
C52 C53 C54 115.7(12) . . ?
C52 C53 H53 122.1 . . ?
C54 C53 H53 122.1 . . ?
C55 C54 C53 119.2(13) . . ?
C55 C54 H54 120.4 . . ?
C53 C54 H54 120.4 . . ?
C54 C55 C56 123.7(12) . . ?
C54 C55 H55 118.2 . . ?
C56 C55 H55 118.2 . . ?
C57 C56 C55 117.0(11) . . ?
C57 C56 H56 121.5 . . ?
C55 C56 H56 121.5 . . ?
C56 C57 C58 136.5(11) . . ?
C56 C57 C52 119.9(10) . . ?
C58 C57 C52 103.5(10) . . ?
C59 C58 C57 110.9(10) . . ?
C59 C58 C68 111.1(9) . . ?
C57 C58 C68 137.9(10) . . ?
C58 C59 N7 109.4(10) . . ?
C58 C59 C48 116.7(9) . . ?
N7 C59 C48 133.8(10) . . ?
C65 C60 C61 120.0(13) . . ?
C65 C60 H60 120.0 . . ?
C61 C60 H60 120.0 . . ?
C62 C61 C60 115.9(15) . . ?
C62 C61 H61 122.1 . . ?
C60 C61 H61 122.1 . . ?
C61 C62 C63 125.3(15) . . ?
C61 C62 H62 117.3 . . ?
C63 C62 H62 117.3 . . ?
C62 C63 C64 117.0(13) . . ?
C62 C63 H63 121.5 . . ?
C64 C63 H63 121.5 . . ?
C65 C64 C63 121.6(13) . . ?
C65 C64 H64 119.2 . . ?
C63 C64 H64 119.2 . . ?
C60 C65 C64 119.5(13) . . ?
C60 C65 C66 119.7(12) . . ?
C64 C65 C66 120.8(11) . . ?
N8 C66 C65 112.0(9) . . ?
N8 C66 H66A 109.2 . . ?
C65 C66 H66A 109.2 . . ?
N8 C66 H66B 109.2 . . ?
C65 C66 H66B 109.2 . . ?
H66A C66 H66B 107.9 . . ?
O6 C67 N8 127.9(10) . . ?
O6 C67 C68 124.4(9) . . ?
N8 C67 C68 107.6(9) . . ?
C58 C68 C67 116.8(8) . . ?
C58 C68 C69 113.1(8) . . ?
C67 C68 C69 99.8(8) . . ?
C58 C68 C49 103.5(8) . . ?
C67 C68 C49 109.2(8) . . ?
C69 C68 C49 114.8(8) . . ?
C74 C69 C70 121.8(11) . . ?
C74 C69 C68 108.1(10) . . ?
C70 C69 C68 130.0(10) . . ?
C71 C70 C69 119.2(11) . . ?
C71 C70 H70 120.4 . . ?
C69 C70 H70 120.4 . . ?
F2 C71 C70 122.1(10) . . ?
F2 C71 C72 116.9(10) . . ?
C70 C71 C72 120.9(11) . . ?
C73 C72 C71 120.4(11) . . ?
C73 C72 H72 119.8 . . ?
C71 C72 H72 119.8 . . ?
C72 C73 C74 116.4(11) . . ?
C72 C73 H73 121.8 . . ?
C74 C73 H73 121.8 . . ?
N8 C74 C69 112.0(10) . . ?
N8 C74 C73 126.8(11) . . ?
C69 C74 C73 121.3(11) . . ?
C9 N1 C2 107.3(10) . . ?
C9 N1 C1 126.7(13) . . ?
C2 N1 C1 126.0(12) . . ?
C10 N2 C13 111.5(10) . . ?
C10 N2 C14 122.4(10) . . ?
C13 N2 C14 125.9(10) . . ?
C22 N3 C15 111.2(11) . . ?
C22 N3 H3A 124.4 . . ?
C15 N3 H3A 124.4 . . ?
C30 N4 C29 126.7(11) . . ?
C30 N4 C37 110.1(9) . . ?
C29 N4 C37 123.0(10) . . ?
C46 N5 C39 108.4(9) . . ?
C46 N5 C38 125.7(11) . . ?
C39 N5 C38 125.8(10) . . ?
C47 N6 C50 113.8(10) . . ?
C47 N6 C51 122.4(10) . . ?
C50 N6 C51 123.8(11) . . ?
C59 N7 C52 106.8(10) . . ?
C59 N7 H7 126.6 . . ?
C52 N7 H7 126.6 . . ?
C74 N8 C67 112.4(9) . . ?
C74 N8 C66 126.5(10) . . ?
C67 N8 C66 121.1(9) . . ?

loop_
_geom_bond_atom_site_label_1
_geom_bond_atom_site_label_2
_geom_bond_distance
_geom_bond_site_symmetry_2
_geom_bond_publ_flag
C1 N1 1.464(17) . ?
C1 H1A 0.9600 . ?
C1 H1B 0.9600 . ?
C1 H1C 0.9600 . ?
C2 C7 1.381(6) . ?
C2 C3 1.395(6) . ?
C2 N1 1.397(15) . ?
C3 C4 1.379(7) . ?
C3 H3 0.9300 . ?
C4 C5 1.389(7) . ?
C4 H4 0.9300 . ?
C5 C6 1.384(6) . ?
C5 H5 0.9300 . ?
C6 C7 1.390(6) . ?
C6 H6 0.9300 . ?
C7 C8 1.465(15) . ?
C8 C9 1.311(16) . ?
C8 C11 1.514(16) . ?
C9 N1 1.371(17) . ?
C9 H9 0.9300 . ?
C10 O1 1.208(14) . ?
C10 N2 1.396(14) . ?
C10 C11 1.499(17) . ?
C11 C22 1.482(16) . ?
C11 C12 1.581(15) . ?
C12 C13 1.467(16) . ?
C12 C31 1.567(14) . ?
C12 H12 0.9800 . ?
C13 O2 1.240(14) . ?
C13 N2 1.402(14) . ?
C14 N2 1.493(13) . ?
C14 H14A 0.9600 . ?
C14 H14B 0.9600 . ?
C14 H14C 0.9600 . ?
C15 C20 1.324(18) . ?
C15 C16 1.359(19) . ?
C15 N3 1.374(16) . ?
C16 C17 1.35(3) . ?
C16 H16 0.9300 . ?
C17 C18 1.40(3) . ?
C17 H17 0.9300 . ?
C18 C19 1.36(2) . ?
C18 H18 0.9300 . ?
C19 C20 1.51(2) . ?
C19 H19 0.9300 . ?
C20 C21 1.464(16) . ?
C21 C22 1.389(15) . ?
C21 C31 1.527(16) . ?
C22 N3 1.314(14) . ?
C23 C28 1.381(6) . ?
C23 C24 1.390(6) . ?
C23 H23 0.9300 . ?
C24 C25 1.386(7) . ?
C24 H24 0.9300 . ?
C25 C26 1.384(7) . ?
C25 H25 0.9300 . ?
C26 C27 1.381(7) . ?
C26 H26 0.9300 . ?
C27 C28 1.391(6) . ?
C27 H27 0.9300 . ?
C28 C29 1.555(15) . ?
C29 N4 1.392(15) . ?
C29 H29A 0.9700 . ?
C29 H29B 0.9700 . ?
C30 O3 1.218(14) . ?
C30 N4 1.357(15) . ?
C30 C31 1.547(15) . ?
C31 C32 1.518(15) . ?
C32 C33 1.374(15) . ?
C32 C37 1.385(16) . ?
C33 C34 1.441(16) . ?
C33 H33 0.9300 . ?
C34 C35 1.346(17) . ?
C34 F1 1.346(15) . ?
C35 C36 1.392(18) . ?
C35 H35 0.9300 . ?
C36 C37 1.354(15) . ?
C36 H36 0.9300 . ?
C37 N4 1.478(15) . ?
C38 N5 1.514(16) . ?
C38 H38A 0.9600 . ?
C38 H38B 0.9600 . ?
C38 H38C 0.9600 . ?
C39 C40 1.381(6) . ?
C39 C44 1.383(6) . ?
C39 N5 1.423(13) . ?
C40 C41 1.388(6) . ?
C40 H40 0.9300 . ?
C41 C42 1.381(6) . ?
C41 H41 0.9300 . ?
C42 C43 1.388(6) . ?
C42 H42 0.9300 . ?
C43 C44 1.391(6) . ?
C43 H43 0.9300 . ?
C44 C45 1.451(13) . ?
C45 C46 1.360(15) . ?
C45 C48 1.501(14) . ?
C46 N5 1.321(14) . ?
C46 H46 0.9300 . ?
C47 O4 1.226(12) . ?
C47 N6 1.326(13) . ?
C47 C48 1.542(15) . ?
C48 C59 1.491(15) . ?
C48 C49 1.604(15) . ?
C49 C50 1.456(15) . ?
C49 C68 1.579(14) . ?
C49 H49 0.9800 . ?
C50 O5 1.276(13) . ?
C50 N6 1.380(14) . ?
C51 N6 1.434(15) . ?
C51 H51A 0.9600 . ?
C51 H51B 0.9600 . ?
C51 H51C 0.9600 . ?
C52 C53 1.381(15) . ?
C52 N7 1.399(14) . ?
C52 C57 1.429(16) . ?
C53 C54 1.440(19) . ?
C53 H53 0.9300 . ?
C54 C55 1.40(2) . ?
C54 H54 0.9300 . ?
C55 C56 1.420(18) . ?
C55 H55 0.9300 . ?
C56 C57 1.362(15) . ?
C56 H56 0.9300 . ?
C57 C58 1.421(14) . ?
C58 C59 1.337(14) . ?
C58 C68 1.523(14) . ?
C59 N7 1.389(13) . ?
C60 C65 1.330(16) . ?
C60 C61 1.43(2) . ?
C60 H60 0.9300 . ?
C61 C62 1.31(2) . ?
C61 H61 0.9300 . ?
C62 C63 1.32(2) . ?
C62 H62 0.9300 . ?
C63 C64 1.362(17) . ?
C63 H63 0.9300 . ?
C64 C65 1.336(16) . ?
C64 H64 0.9300 . ?
C65 C66 1.549(16) . ?
C66 N8 1.460(13) . ?
C66 H66A 0.9700 . ?
C66 H66B 0.9700 . ?
C67 O6 1.191(13) . ?
C67 N8 1.373(13) . ?
C67 C68 1.560(14) . ?
C68 C69 1.560(15) . ?
C69 C74 1.366(16) . ?
C69 C70 1.383(15) . ?
C70 C71 1.362(14) . ?
C70 H70 0.9300 . ?
C71 F2 1.329(13) . ?
C71 C72 1.443(15) . ?
C72 C73 1.391(15) . ?
C72 H72 0.9300 . ?
C73 C74 1.449(15) . ?
C73 H73 0.9300 . ?
C74 N8 1.355(14) . ?
N3 H3A 0.8600 . ?
N7 H7 0.8600 . ?
